data_1100826
loop_
_publ_author_name
'Evans, William J.'
'Kozimor, Stosh A.'
'Brady, Jason C.'
'Davis, Benjamin L.'
'Nyce, Gregory W.'
'Seibel, Christopher A.'
'Ziller, Joseph W.'
'Doedens, Robert J.'

_publ_section_title
;
 Metallocene Allyl Reactivity in the Presence of Alkenes Tethered to
 Cyclopentadienyl Ligands
;
_journal_issue 10
_journal_name_full Organometallics
_journal_page_first 2269
_journal_page_last 2278
_journal_paper_doi 10.1021/om049286x
_journal_volume 24
_journal_year 2005
_chemical_formula_sum 'C23 H35 Lu'
_chemical_formula_weight 486.48
_space_group_IT_number 82
_symmetry_cell_setting tetragonal
_symmetry_space_group_name_Hall 'I -4'
_symmetry_space_group_name_H-M 'I -4'
_atom_sites_solution_hydrogens mixed
_atom_sites_solution_primary direct
_atom_sites_solution_secondary difmap
_cell_angle_alpha 90.00
_cell_angle_beta 90.00
_cell_angle_gamma 90.00
_cell_formula_units_Z 8
_cell_length_a 22.5779(5)
_cell_length_b 22.5779(5)
_cell_length_c 8.4111(3)
_cell_measurement_reflns_used ?
_cell_measurement_temperature 163(2)
_cell_measurement_theta_max ?
_cell_measurement_theta_min ?
_cell_volume 4287.7(2)
_diffrn_ambient_temperature 163(2)
_diffrn_detector_area_resol_mean ?
_diffrn_measurement_device_type 'CCD area detector'
_diffrn_measurement_method 'omega scans'
_diffrn_radiation_monochromator graphite
_diffrn_radiation_source 'sealed tube'
_diffrn_radiation_type MoK\a
_diffrn_radiation_wavelength 0.71073
_diffrn_reflns_av_R_equivalents 0.0325
_diffrn_reflns_av_sigmaI/netI 0.0277
_diffrn_reflns_limit_h_max 30
_diffrn_reflns_limit_h_min -30
_diffrn_reflns_limit_k_max 29
_diffrn_reflns_limit_k_min -29
_diffrn_reflns_limit_l_max 10
_diffrn_reflns_limit_l_min -11
_diffrn_reflns_number 23139
_diffrn_reflns_theta_max 28.28
_diffrn_reflns_theta_min 1.28
_diffrn_standards_decay_% ' 1.0'
_diffrn_standards_interval_count 'initial 50 frames recollected'
_diffrn_standards_interval_time ?
_diffrn_standards_number '50 frames'
_exptl_absorpt_coefficient_mu 4.606
_exptl_absorpt_correction_T_max 0.5450
_exptl_absorpt_correction_T_min 0.3805
_exptl_absorpt_correction_type numerical
_exptl_absorpt_process_details 'Bruker SADABS'
_exptl_crystal_colour yellow
_exptl_crystal_density_diffrn 1.507
_exptl_crystal_density_meas ?
_exptl_crystal_density_method 'not measured'
_exptl_crystal_description irregular
_exptl_crystal_F_000 1952
_exptl_crystal_size_max 0.26
_exptl_crystal_size_mid 0.19
_exptl_crystal_size_min 0.15
_refine_ls_abs_structure_details 'Flack H D (1983), Acta Cryst. A39, 876-881'
_refine_ls_abs_structure_Flack 0.006(11)
_refine_ls_extinction_coef ?
_refine_ls_extinction_method none
_refine_ls_goodness_of_fit_ref 1.073
_refine_ls_hydrogen_treatment mixed
_refine_ls_matrix_type full
_refine_ls_number_parameters 247
_refine_ls_number_reflns 5217
_refine_ls_number_restraints 0
_refine_ls_restrained_S_all 1.073
_refine_ls_R_factor_all 0.0237
_refine_ls_R_factor_gt 0.0214
_refine_ls_shift/su_max 0.002
_refine_ls_shift/su_mean 0.000
_refine_ls_structure_factor_coef Fsqd
_refine_ls_weighting_details 'calc w=1/[\s^2^(Fo^2^)+(0.0232P)^2^+4.7003P] where P=(Fo^2^+2Fc^2^)/3'
_refine_ls_weighting_scheme calc
_refine_ls_wR_factor_gt 0.0492
_refine_ls_wR_factor_ref 0.0504
_reflns_number_gt 4967
_reflns_number_total 5217
_reflns_threshold_expression >2sigma(I)
_cod_depositor_comments
;
The following automatic conversions were performed:
'_symmetry_cell_setting' value 'Tetragonal' changed to 'tetragonal'
according to '/home/saulius/struct/CIF-dictionaries/cif_core.dic'
dictionary named 'cif_core.dic' version 2.4.1 from 2010-06-29.

Automatic conversion script
Id: cif_fix_enum 1527 2010-12-29 10:47:43Z saulius 

The following automatic conversions were performed:

'_exptl_crystal_density_meas' value 'none' was changed to '?' - the
value is perceived as not measured.

Automatic conversion script
Id: cif_fix_values 3008 2015-01-20 13:52:24Z robertas 

The following automatic conversions were performed:

'_atom_sites_solution_hydrogens' value 'geom/difmap' was changed to
'mixed'.

Automatic conversion script
Id: cif_fix_values 6452 2018-10-05 10:23:21Z andrius 
;
_cod_original_sg_symbol_H-M I-4
_cod_database_code 1100826

loop_
_symmetry_equiv_pos_as_xyz
'x, y, z'
'-x, -y, z'
'y, -x, -z'
'-y, x, -z'
'x+1/2, y+1/2, z+1/2'
'-x+1/2, -y+1/2, z+1/2'
'y+1/2, -x+1/2, -z+1/2'
'-y+1/2, x+1/2, -z+1/2'

loop_
_atom_site_label
_atom_site_type_symbol
_atom_site_fract_x
_atom_site_fract_y
_atom_site_fract_z
_atom_site_U_iso_or_equiv
_atom_site_adp_type
_atom_site_occupancy
_atom_site_symmetry_multiplicity
_atom_site_calc_flag
_atom_site_refinement_flags
_atom_site_disorder_assembly
_atom_site_disorder_group
Lu1 Lu 0.055404(6) 0.255802(6) 0.065318(17) 0.02239(4) Uani 1 1 d . . .
C1 C 0.05508(17) 0.34267(17) 0.2671(5) 0.0270(8) Uani 1 1 d . . .
C2 C 0.11531(16) 0.32734(16) 0.2466(4) 0.0248(7) Uani 1 1 d . . .
C3 C 0.13211(16) 0.34245(16) 0.0874(5) 0.0251(8) Uani 1 1 d . . .
C4 C 0.08168(17) 0.36748(17) 0.0120(5) 0.0275(8) Uani 1 1 d . . .
C5 C 0.03429(17) 0.36830(18) 0.1236(5) 0.0291(8) Uani 1 1 d . . .
C6 C 0.0220(2) 0.3388(2) 0.4220(7) 0.0473(11) Uani 1 1 d . . .
H6A H -0.0173(12) 0.3514(4) 0.4068(8) 0.071 Uiso 1 1 calc R . .
H6B H 0.0405(6) 0.3632(8) 0.498(2) 0.071 Uiso 1 1 calc R . .
H6C H 0.0221(2) 0.2994(12) 0.4582(13) 0.071 Uiso 1 1 calc R . .
C7 C 0.1567(2) 0.30978(19) 0.3776(5) 0.0366(10) Uani 1 1 d . . .
H7A H 0.1925(11) 0.3019(3) 0.3368(12) 0.055 Uiso 1 1 calc R . .
H7B H 0.1426(5) 0.2775(10) 0.4266(16) 0.055 Uiso 1 1 calc R . .
H7C H 0.1596(2) 0.3395(9) 0.448(2) 0.055 Uiso 1 1 calc R . .
C8 C 0.19271(17) 0.34448(19) 0.0161(5) 0.0369(10) Uani 1 1 d . . .
H8A H 0.2188(8) 0.3262(6) 0.082(2) 0.055 Uiso 1 1 calc R . .
H8B H 0.2038(4) 0.3828(11) 0.0022(7) 0.055 Uiso 1 1 calc R . .
H8C H 0.19241(17) 0.3257(6) -0.079(3) 0.055 Uiso 1 1 calc R . .
C9 C 0.0804(2) 0.3939(2) -0.1518(5) 0.0464(12) Uani 1 1 d . . .
H9A H 0.0453(12) 0.4063(5) -0.1725(9) 0.070 Uiso 1 1 calc R . .
H9B H 0.0905(4) 0.3676(9) -0.220(2) 0.070 Uiso 1 1 calc R . .
H9C H 0.1048(8) 0.4231(10) -0.1563(6) 0.070 Uiso 1 1 calc R . .
C10 C -0.02355(18) 0.4004(2) 0.1027(6) 0.0459(13) Uani 1 1 d . . .
H10A H -0.0267(2) 0.4122(4) 0.006(3) 0.069 Uiso 1 1 calc R . .
H10B H -0.02460(19) 0.4304(10) 0.165(2) 0.069 Uiso 1 1 calc R . .
H10C H -0.0522(10) 0.3771(8) 0.1247(9) 0.069 Uiso 1 1 calc R . .
C11 C 0.05270(16) 0.13959(16) 0.0764(6) 0.0284(8) Uani 1 1 d . . .
C12 C 0.10082(17) 0.15810(17) 0.1741(5) 0.0265(8) Uani 1 1 d . . .
C13 C 0.14451(15) 0.18363(15) 0.0735(6) 0.0260(7) Uani 1 1 d . . .
C14 C 0.12257(16) 0.18272(16) -0.0843(5) 0.0257(7) Uani 1 1 d . . .
C15 C 0.06614(16) 0.15478(16) -0.0824(5) 0.0259(7) Uani 1 1 d . . .
C16 C 0.0010(2) 0.1030(2) 0.1329(6) 0.0422(11) Uani 1 1 d . . .
H16A H 0.0025(2) 0.0994(2) 0.241(3) 0.063 Uiso 1 1 calc R . .
H16B H 0.0027(2) 0.0662(12) 0.0873(15) 0.063 Uiso 1 1 calc R . .
H16C H -0.0337(11) 0.1212(6) 0.1043(11) 0.063 Uiso 1 1 calc R . .
C17 C 0.1071(3) 0.1463(2) 0.3497(5) 0.0461(12) Uani 1 1 d . . .
H17A H 0.1410(11) 0.1623(6) 0.3849(13) 0.069 Uiso 1 1 calc R . .
H17B H 0.1075(3) 0.1072(13) 0.3670(8) 0.069 Uiso 1 1 calc R . .
H17C H 0.0765(10) 0.1626(6) 0.4017(18) 0.069 Uiso 1 1 calc R . .
C18 C 0.20740(18) 0.19764(19) 0.1219(6) 0.0366(10) Uani 1 1 d . . .
H18A H 0.2105(2) 0.1955(2) 0.222(3) 0.055 Uiso 1 1 calc R . .
H18B H 0.2162(3) 0.2322(10) 0.0917(10) 0.055 Uiso 1 1 calc R . .
H18C H 0.2307(7) 0.1731(7) 0.0792(13) 0.055 Uiso 1 1 calc R . .
C19 C 0.1547(2) 0.2025(2) -0.2321(5) 0.0385(10) Uani 1 1 d . . .
H19A H 0.1920(11) 0.2199(6) -0.2031(9) 0.058 Uiso 1 1 calc R . .
H19B H 0.1311(7) 0.2312(9) -0.2877(17) 0.058 Uiso 1 1 calc R . .
H19C H 0.1615(3) 0.1689(10) -0.300(2) 0.058 Uiso 1 1 calc R . .
C20 C 0.0314(2) 0.1369(2) -0.2290(5) 0.0386(11) Uani 1 1 d . . .
H20A H -0.0042(11) 0.1194(6) -0.1983(10) 0.058 Uiso 1 1 calc R . .
H20B H 0.0535(7) 0.1099(9) -0.2883(19) 0.058 Uiso 1 1 calc R . .
H20C H 0.0237(3) 0.1702(10) -0.291(2) 0.058 Uiso 1 1 calc R . .
C21 C -0.0530(2) 0.2452(2) 0.1443(9) 0.0460(14) Uani 1 1 d . . .
C22 C -0.0511(2) 0.2348(2) -0.0175(8) 0.0487(16) Uani 1 1 d . . .
C23 C -0.0278(2) 0.2711(2) -0.1345(7) 0.0484(13) Uani 1 1 d . . .
H21A H -0.070(3) 0.217(3) 0.224(8) 0.067(19) Uiso 1 1 d . . .
H21B H -0.057(2) 0.285(2) 0.195(6) 0.042(13) Uiso 1 1 d . . .
H22 H -0.061(2) 0.194(2) -0.055(8) 0.063(16) Uiso 1 1 d . . .
H23A H -0.029(2) 0.259(2) -0.253(7) 0.049(15) Uiso 1 1 d . . .
H23B H -0.033(3) 0.310(3) -0.112(7) 0.062(18) Uiso 1 1 d . . .

loop_
_atom_site_aniso_label
_atom_site_aniso_U_11
_atom_site_aniso_U_22
_atom_site_aniso_U_33
_atom_site_aniso_U_23
_atom_site_aniso_U_13
_atom_site_aniso_U_12
Lu1 0.01678(7) 0.02266(8) 0.02772(7) -0.00494(6) -0.00119(6) -0.00041(6)
C1 0.0229(18) 0.0261(18) 0.032(2) -0.0115(16) 0.0045(15) -0.0037(14)
C2 0.0250(18) 0.0221(17) 0.0273(18) -0.0026(14) -0.0047(14) -0.0038(14)
C3 0.0213(16) 0.0250(17) 0.029(2) -0.0026(16) -0.0008(15) -0.0015(13)
C4 0.0263(19) 0.0281(19) 0.0282(18) -0.0021(15) -0.0056(15) -0.0025(15)
C5 0.0213(18) 0.0263(19) 0.040(2) -0.0090(16) -0.0046(16) 0.0023(15)
C6 0.048(3) 0.054(3) 0.040(2) -0.012(2) 0.013(2) -0.012(2)
C7 0.046(2) 0.029(2) 0.036(2) -0.0006(17) -0.0154(18) -0.0040(18)
C8 0.0255(19) 0.034(2) 0.051(3) -0.0057(18) 0.0107(18) -0.0042(16)
C9 0.065(3) 0.042(3) 0.032(2) 0.007(2) -0.010(2) -0.009(2)
C10 0.029(2) 0.038(2) 0.070(4) -0.012(2) -0.010(2) 0.0088(18)
C11 0.0282(18) 0.0235(17) 0.034(2) -0.0020(18) 0.0012(18) -0.0026(14)
C12 0.032(2) 0.0267(18) 0.0209(17) -0.0032(15) -0.0029(15) 0.0014(15)
C13 0.0233(16) 0.0226(16) 0.0322(18) -0.0062(18) -0.0039(18) 0.0035(13)
C14 0.0249(17) 0.0267(17) 0.0255(18) -0.0022(15) 0.0025(15) 0.0034(14)
C15 0.0278(17) 0.0255(17) 0.0245(19) -0.0063(16) -0.0011(16) 0.0015(14)
C16 0.040(2) 0.032(2) 0.054(3) -0.002(2) 0.010(2) -0.0144(19)
C17 0.070(3) 0.042(3) 0.026(2) 0.0012(19) -0.005(2) -0.005(2)
C18 0.029(2) 0.035(2) 0.046(2) -0.0113(18) -0.0064(18) 0.0049(17)
C19 0.044(2) 0.041(2) 0.031(2) -0.0034(18) 0.0099(18) -0.0016(19)
C20 0.043(3) 0.040(2) 0.033(2) -0.0083(19) -0.0110(19) -0.002(2)
C21 0.023(2) 0.037(3) 0.078(4) -0.009(3) 0.008(2) -0.0029(18)
C22 0.019(2) 0.045(3) 0.081(5) -0.017(3) -0.013(2) 0.0014(19)
C23 0.042(3) 0.037(3) 0.067(3) -0.011(2) -0.028(2) 0.004(2)

loop_
_atom_type_symbol
_atom_type_description
_atom_type_scat_dispersion_real
_atom_type_scat_dispersion_imag
_atom_type_scat_source
C C 0.0033 0.0016 'International Tables Vol C Tables 4.2.6.8 and 6.1.1.4'
H H 0.0000 0.0000 'International Tables Vol C Tables 4.2.6.8 and 6.1.1.4'
Lu Lu -0.4720 5.8584 'International Tables Vol C Tables 4.2.6.8 and 6.1.1.4'
